data_7240153
loop_
_publ_author_name
'Putra, Okky Dwichandra'
'Pettersen, Anna'
'Yonemochi, Etsuo'
'Uekusa, Hidehiro'

_publ_section_title
;
 Structural Origin of Physicochemical Properties Differences upon
 Dehydration and Polymorphic Transformation of Ciprofloxacin Hydrochloride
 Revealed by Structure Determination from Powder X-ray Diffraction Data
;
_journal_name_full CrystEngComm
_journal_paper_doi 10.1039/D0CE00261E
_journal_year 2020
_chemical_absolute_configuration syn
_chemical_formula_moiety 'C17 H19 F N3 O3, Cl'
_chemical_formula_sum 'C17 H19 Cl F N3 O3'
_chemical_formula_weight 367.81
_chemical_name_common 'Ciprfloxacin Hydrochloride Anhydrous Form I'
_chemical_name_systematic 'Ciprfloxacin Hydrochloride Anhydrous Form I'
_space_group_IT_number 61
_space_group_name_Hall '-P 2ac 2ab'
_space_group_name_H-M_alt 'P b c a'
_symmetry_cell_setting orthorhombic
_symmetry_Int_Tables_number 61
_symmetry_space_group_name_Hall '-P 2ac 2ab'
_symmetry_space_group_name_H-M 'P b c a'
_audit_creation_date 2016-04-11T14:27
_audit_creation_method 'from EXP file using GSAS2CIF'
_audit_update_record
;
2020-02-06 deposited with the CCDC.	2020-03-20 downloaded from the CCDC.
;
_cell_angle_alpha 90.0
_cell_angle_beta 90.0
_cell_angle_gamma 90.0
_cell_formula_units_Z 8
_cell_length_a 18.1041(6)
_cell_length_b 7.30090(17)
_cell_length_c 26.2525(10)
_cell_measurement_temperature 298
_cell_volume 3469.96(19)
_computing_structure_refinement GSAS
_diffrn_ambient_pressure 101.3
_diffrn_ambient_temperature 298
_diffrn_measurement_device_type 'multiple-detector system'
_diffrn_radiation_polarisn_ratio 0.9
_diffrn_radiation_probe x-ray
_diffrn_radiation_type synchrotron
_diffrn_radiation_wavelength 1.196212
_diffrn_source 'synchontron, KEK, Japan'
_diffrn_source_type 'KEK PF Beam line 04B2'
_exptl_absorpt_correction_T_max 1.00000
_exptl_absorpt_correction_T_min 1.00000
_exptl_absorpt_process_details
;   GSAS Absorption/surface roughness correction: function number 0
 No correction is applied.
;
_exptl_crystal_colour colorless
_exptl_crystal_density_diffrn 1.408
_exptl_crystal_recrystallization_method 'Heating from 1.43 Hydrate'
_pd_block_id 2016-04-11T14:27|CPFX||
_pd_calc_method 'Rietveld Refinement'
_pd_instr_location ' ?'
_pd_meas_2theta_range_inc 0.01
_pd_meas_2theta_range_max 99.98
_pd_meas_2theta_range_min 1.01
_pd_meas_number_of_points 9898
_pd_phase_name 'from C:/data/powder/PF/20140311/CPFX.cif'
_pd_proc_2theta_range_inc 0.01
_pd_proc_2theta_range_max 99.98825
_pd_proc_2theta_range_min 1.01825
_pd_proc_info_datetime 2016-04-11T14:27:02
_pd_proc_info_excluded_regions ' ?'
_pd_proc_ls_background_function
;   GSAS Background function number 1 with 36 terms.
 Shifted Chebyshev function of 1st kind
      1:    322.789     2:   -190.403     3:    92.4369     4:   -53.5010    
      5:    41.0594     6:   -61.5204     7:    47.1743     8:   -15.4963    
      9:   -11.9148    10:    23.2382    11:  -0.351056    12:   -20.3517    
     13:    18.8221    14:   -2.72919    15:   -14.0325    16:    13.2607    
     17:  -0.694300    18:   -7.05537    19:    5.73535    20:   -1.70170    
     21:   -2.30549    22:   -1.47884    23:    2.14214    24:  -0.510942    
     25:   0.244662    26:  -0.404039    27:   -2.64398    28:   0.213078    
     29:    3.06889    30:   -2.37509    31:   0.385600    32:    1.67841    
     33:   -2.26890    34:   -1.86350    35:    5.09812    36:   -5.03861    
;
_pd_proc_ls_peak_cutoff 0.01000
_pd_proc_ls_pref_orient_corr
;   March-Dollase
 AXIS  1 Ratio=     0.844 Frac     0.968  h= 1.000  k= 1.000  l= 0.000
 AXIS  2 Ratio=     2.200 Frac     0.032  h= 0.000  k= 1.000  l= 0.000
 Prefered orientation correction range: Min=   0.82756, Max=   1.41083
;
_pd_proc_ls_profile_function
;
 CW Profile function number 3 with  19 terms
 Pseudovoigt profile coefficients as parameterized in
 P. Thompson, D.E. Cox & J.B. Hastings (1987). J. Appl. Cryst.,20,79-83.
 Asymmetry correction of L.W. Finger, D.E. Cox & A. P. Jephcoat (1994).
 J. Appl. Cryst.,27,892-900.
 #1(GU)   =  464.020 #2(GV)   =    4.633 #3(GW)   =   -1.073
 #4(GP)   =    0.100 #5(LX)   =    2.330 #6(LY)   =    0.002
 #7(S/L)  =   0.0070 #8(H/L)  =   0.0085
 #9(trns) =     0.00 #10(shft)=   0.0000
 #11(stec)=     0.00 #12(ptec)=     0.00 #13(sfec)=     0.00
 #14(L11) =    0.037 #15(L22) =    0.496 #16(L33) =    0.001
 #17(L12) =    0.156 #18(L13) =   -0.009 #19(L23) =    0.024
 Peak tails are ignored  where the intensity is below 0.0100 times the peak
   Aniso. broadening axis   0.0   0.0   1.0
;
_pd_proc_ls_prof_R_factor 0.0530
_pd_proc_ls_prof_wR_expected 0.0467
_pd_proc_ls_prof_wR_factor 0.0746
_pd_proc_number_of_points 9898
_pd_spec_mounting ' ?'
_refine_ls_goodness_of_fit_all 1.74
_refine_ls_hydrogen_treatment refxyz
_refine_ls_matrix_type full
_refine_ls_number_parameters 174
_refine_ls_number_restraints 145
_refine_ls_R_Fsqd_factor 0.08626
_refine_ls_shift/su_max 0.04
_refine_ls_shift/su_mean 0.00
_reflns_d_resolution_high 1.043
_reflns_d_resolution_low 13.126
_reflns_limit_h_max 17
_reflns_limit_h_min 0
_reflns_limit_k_max 7
_reflns_limit_k_min 0
_reflns_limit_l_max 25
_reflns_limit_l_min 0
_reflns_number_total 1601
_cod_data_source_file d0ce00261e2.cif
_cod_data_source_block CPFX_publ
_cod_depositor_comments
;
The following automatic conversions were performed:

data item '_geom_angle_publ_flag' value 'N' was changed to 'n' in
accordance with the
/home/data/users/saulius/crontab/automatic-downloads/rss-feeds/RSC/lib/dictionaries/cif_core.dic
dictionary named 'cif_core.dic' version 2.4.2 last updated on
2011-04-26 (85 times).

data item '_geom_bond_publ_flag' value 'N' was changed to 'n' in
accordance with the
/home/data/users/saulius/crontab/automatic-downloads/rss-feeds/RSC/lib/dictionaries/cif_core.dic
dictionary named 'cif_core.dic' version 2.4.2 last updated on
2011-04-26 (102 times).

Automatic conversion script
Id: cif_fix_values 7556 2019-12-06 15:28:31Z antanas 
;
_cod_original_cell_volume 3469.95(26)
_cod_database_code 7240153
_gsas_exptl_extinct_corr_t_min 1.00000
_gsas_exptl_extinct_corr_t_max 1.00000

loop_
_symmetry_equiv_pos_site_id
_symmetry_equiv_pos_as_xyz
1 +x,+y,+z
2 -x+1/2,+y+1/2,+z
3 +x,-y+1/2,+z+1/2
4 -x+1/2,-y,+z+1/2
-1 -x,-y,-z
-2 +x+1/2,-y+1/2,-z
-3 -x,+y+1/2,-z+1/2
-4 +x+1/2,+y,-z+1/2

loop_
_atom_site_type_symbol
_atom_site_label
_atom_site_fract_x
_atom_site_fract_y
_atom_site_fract_z
_atom_site_occupancy
_atom_site_thermal_displace_type
_atom_site_U_iso_or_equiv
_atom_site_symmetry_multiplicity
Cl Cl1 0.98932(27) 0.5329(5) 0.69193(22) 1.0 Uiso 0.0430(12) 8
O O2 -0.2490(4) -0.0616(5) 1.18171(26) 1.0 Uiso 0.0302(12) 8
O O3 -0.35557(34) 0.0605(6) 1.16522(29) 1.0 Uiso 0.0302(12) 8
C C4 -0.28685(33) 0.0241(4) 1.15198(19) 1.0 Uiso 0.0302(12) 8
C C5 -0.25995(32) 0.08956(29) 1.10203(19) 1.0 Uiso 0.0302(12) 8
C C6 -0.30819(32) 0.14182(28) 1.06091(20) 1.0 Uiso 0.0302(12) 8
O O7 -0.37754(32) 0.1449(4) 1.06610(32) 1.0 Uiso 0.0302(12) 8
C C8 -0.27390(34) 0.19176(27) 1.01254(20) 1.0 Uiso 0.0302(12) 8
C C9 -0.31586(29) 0.24497(29) 0.96975(21) 1.0 Uiso 0.0302(12) 8
C C10 -0.28169(33) 0.29021(30) 0.92550(21) 1.0 Uiso 0.0302(12) 8
F F11 -0.3198(4) 0.3385(10) 0.88310(26) 1.0 Uiso 0.0302(12) 8
C C12 -0.20380(34) 0.28724(30) 0.91939(20) 1.0 Uiso 0.0302(12) 8
N N13 -0.1749(4) 0.3348(11) 0.87146(21) 1.0 Uiso 0.0302(12) 8
C C14 -0.19733(27) 0.2238(6) 0.82773(33) 1.0 Uiso 0.0302(12) 8
C C15 -0.17655(35) 0.3218(8) 0.77876(24) 1.0 Uiso 0.0302(12) 8
N N16 -0.0959(4) 0.3646(10) 0.77771(26) 1.0 Uiso 0.0302(12) 8
C C17 -0.07340(26) 0.4786(5) 0.82198(34) 1.0 Uiso 0.0302(12) 8
C C18 -0.09544(31) 0.3791(8) 0.86991(25) 1.0 Uiso 0.0302(12) 8
C C19 -0.16254(32) 0.23489(31) 0.96141(22) 1.0 Uiso 0.0302(12) 8
C C20 -0.19649(34) 0.18720(28) 1.00786(21) 1.0 Uiso 0.0302(12) 8
N N21 -0.15298(27) 0.13506(31) 1.04957(23) 1.0 Uiso 0.0301(12) 8
C C22 -0.07216(28) 0.1219(11) 1.0450(4) 1.0 Uiso 0.0636(12) 8
C C23 -0.0203(4) 0.1988(21) 1.08373(26) 1.0 Uiso 0.0636(12) 8
C C24 -0.03565(28) 0.3014(16) 1.0351(6) 1.0 Uiso 0.0636(12) 8
C C25 -0.18519(32) 0.08954(30) 1.09373(21) 1.0 Uiso 0.0302(12) 8
H H26 -0.3821(4) 0.1213(7) 1.1439(4) 1.0 Uiso 0.0358(14) 8
H H27 -0.36862(29) 0.2477(4) 0.97329(30) 1.0 Uiso 0.0358(14) 8
H H28 -0.1732(6) 0.1069(7) 0.8296(4) 1.0 Uiso 0.0358(14) 8
H H29 -0.24971(31) 0.2033(12) 0.8276(5) 1.0 Uiso 0.0358(14) 8
H H30 -0.1991(6) 0.4398(11) 0.77462(31) 1.0 Uiso 0.0358(14) 8
H H31 -0.1827(5) 0.2424(14) 0.74993(30) 1.0 Uiso 0.0358(14) 8
H H32 -0.0838(7) 0.4302(19) 0.75087(30) 1.0 Uiso 0.0358(14) 8
H H33 -0.0669(4) 0.2696(15) 0.7728(5) 1.0 Uiso 0.0358(14) 8
H H34 -0.02053(28) 0.4882(11) 0.8210(5) 1.0 Uiso 0.0358(14) 8
H H35 -0.0939(5) 0.5979(6) 0.8159(4) 1.0 Uiso 0.0358(14) 8
H H36 -0.0790(5) 0.4500(15) 0.89855(33) 1.0 Uiso 0.0358(14) 8
H H37 -0.0599(5) 0.2818(12) 0.8716(4) 1.0 Uiso 0.0358(14) 8
H H38 -0.1098(5) 0.224(12) 0.9599(11) 1.0 Uiso 0.0358(14) 8
H H39 -0.0536(4) 0.0177(20) 1.0267(8) 1.0 Uiso 0.6738(14) 8
H H40 0.00271(27) 0.3032(29) 1.0099(6) 1.0 Uiso 0.6738(14) 8
H H41 -0.0654(4) 0.4102(16) 1.0352(10) 1.0 Uiso 0.6738(14) 8
H H42 -0.0355(7) 0.245(4) 1.11635(35) 1.0 Uiso 0.6738(14) 8
H H43 0.0256(5) 0.1336(25) 1.0863(5) 1.0 Uiso 0.6738(14) 8
H H44 -0.1565(5) 0.041(7) 1.1213(8) 1.0 Uiso 0.0358(14) 8

loop_
_atom_type_symbol
_atom_type_number_in_cell
_atom_type_scat_dispersion_real
_atom_type_scat_dispersion_imag
_atom_type_scat_Cromer_Mann_a1
_atom_type_scat_Cromer_Mann_a2
_atom_type_scat_Cromer_Mann_a3
_atom_type_scat_Cromer_Mann_a4
_atom_type_scat_Cromer_Mann_b1
_atom_type_scat_Cromer_Mann_b2
_atom_type_scat_Cromer_Mann_b3
_atom_type_scat_Cromer_Mann_b4
_atom_type_scat_Cromer_Mann_c
_atom_type_scat_source
Cl-1 8.0 0.000 0.000 18.2915 0.00660 7.20840 1.17170 6.53370 19.5424 2.33860 60.4486 -16.378 International_Tables_Vol_C
O 24.0 0.000 0.000 3.04850 13.2771 2.28680 5.70110 1.54630 0.32390 0.86700 32.9089 0.25080 International_Tables_Vol_C
C 136.0 0.000 0.000 2.31000 20.8439 1.02000 10.2075 1.58860 0.56870 0.86500 51.6512 0.21560 International_Tables_Vol_C
F 8.0 0.000 0.000 3.53920 10.2825 2.64120 4.29440 1.51700 0.26150 1.02430 26.1476 0.27760 International_Tables_Vol_C
N 24.0 0.000 0.000 12.2126 0.00570 3.13220 9.89330 2.01250 28.9975 1.16630 0.58260 -11.529 International_Tables_Vol_C
H 152.0 0.000 0.000 0.49300 10.5109 0.32291 26.1257 0.14019 3.14236 0.04081 57.7997 0.00304 International_Tables_Vol_C

loop_
_geom_angle_atom_site_label_1
_geom_angle_atom_site_label_2
_geom_angle_atom_site_label_3
_geom_angle
_geom_angle_site_symmetry_1
_geom_angle_site_symmetry_2
_geom_angle_site_symmetry_3
_geom_angle_publ_flag
C4 O3 H26 117.35(24) 1_555 . 1_555 n
O2 C4 O3 117.9(5) 1_555 . 1_555 n
O2 C4 C5 123.4(5) 1_555 . 1_555 n
O3 C4 C5 118.6(5) 1_555 . 1_555 n
C4 C5 C6 123.4(4) 1_555 . 1_555 n
C4 C5 C25 117.78(35) 1_555 . 1_555 n
C6 C5 C25 118.67(34) 1_555 . 1_555 n
C5 C6 O7 121.8(4) 1_555 . 1_555 n
C5 C6 C8 117.42(34) 1_555 . 1_555 n
O7 C6 C8 120.8(4) 1_555 . 1_555 n
C6 C8 C9 122.2(4) 1_555 . 1_555 n
C6 C8 C20 119.6(4) 1_555 . 1_555 n
C9 C8 C20 118.25(30) 1_555 . 1_555 n
C8 C9 C10 120.22(26) 1_555 . 1_555 n
C8 C9 H27 117.66(22) 1_555 . 1_555 n
C10 C9 H27 122.11(22) 1_555 . 1_555 n
C9 C10 F11 122.3(4) 1_555 . 1_555 n
C9 C10 C12 123.09(32) 1_555 . 1_555 n
F11 C10 C12 114.6(4) 1_555 . 1_555 n
C10 C12 N13 117.9(4) 1_555 . 1_555 n
C10 C12 C19 116.73(32) 1_555 . 1_555 n
N13 C12 C19 125.4(4) 1_555 . 1_555 n
C12 N13 C14 117.5(5) 1_555 . 1_555 n
C12 N13 C18 116.2(5) 1_555 . 1_555 n
C14 N13 C18 111.8(5) 1_555 . 1_555 n
N13 C14 C15 109.53(31) 1_555 . 1_555 n
N13 C14 H28 108.99(23) 1_555 . 1_555 n
N13 C14 H29 111.36(23) 1_555 . 1_555 n
C15 C14 H28 110.43(23) 1_555 . 1_555 n
C15 C14 H29 108.33(23) 1_555 . 1_555 n
H28 C14 H29 108.20(23) 1_555 . 1_555 n
C14 C15 N16 110.89(33) 1_555 . 1_555 n
C14 C15 H30 114.44(22) 1_555 . 1_555 n
C14 C15 H31 110.75(22) 1_555 . 1_555 n
N16 C15 H30 103.03(23) 1_555 . 1_555 n
N16 C15 H31 103.06(23) 1_555 . 1_555 n
H30 C15 H31 113.77(23) 1_555 . 1_555 n
C15 N16 C17 111.78(33) 1_555 . 1_555 n
C15 N16 H32 111.90(23) 1_555 . 1_555 n
C15 N16 H33 114.99(23) 1_555 . 1_555 n
C17 N16 H32 104.64(24) 1_555 . 1_555 n
C17 N16 H33 113.07(23) 1_555 . 1_555 n
H32 N16 H33 99.30(23) 1_555 . 1_555 n
N16 C17 C18 108.06(33) 1_555 . 1_555 n
N16 C17 H34 107.03(23) 1_555 . 1_555 n
N16 C17 H35 105.78(23) 1_555 . 1_555 n
C18 C17 H34 108.78(23) 1_555 . 1_555 n
C18 C17 H35 118.30(23) 1_555 . 1_555 n
H34 C17 H35 108.35(23) 1_555 . 1_555 n
N13 C18 C17 112.77(30) 1_555 . 1_555 n
N13 C18 H36 113.46(23) 1_555 . 1_555 n
N13 C18 H37 119.42(23) 1_555 . 1_555 n
C17 C18 H36 108.17(24) 1_555 . 1_555 n
C17 C18 H37 102.57(23) 1_555 . 1_555 n
H36 C18 H37 98.95(23) 1_555 . 1_555 n
C12 C19 C20 121.45(29) 1_555 . 1_555 n
C12 C19 H38 121.90(23) 1_555 . 1_555 n
C20 C19 H38 116.59(23) 1_555 . 1_555 n
C8 C20 C19 120.27(32) 1_555 . 1_555 n
C8 C20 N21 119.87(27) 1_555 . 1_555 n
C19 C20 N21 119.87(33) 1_555 . 1_555 n
C20 N21 C22 120.8(4) 1_555 . 1_555 n
C20 N21 C25 119.92(12) 1_555 . 1_555 n
C22 N21 C25 119.2(4) 1_555 . 1_555 n
N21 C22 C23 122.98(34) 1_555 . 1_555 n
N21 C22 C24 113.44(35) 1_555 . 1_555 n
N21 C22 H39 116.17(23) 1_555 . 1_555 n
C23 C22 C24 60.61(4) 1_555 . 1_555 n
C23 C22 H39 114.71(23) 1_555 . 1_555 n
C24 C22 H39 117.05(24) 1_555 . 1_555 n
C22 C23 C24 59.55(4) 1_555 . 1_555 n
C22 C23 H42 123.85(23) 1_555 . 1_555 n
C22 C23 H43 113.93(23) 1_555 . 1_555 n
C24 C23 H42 122.00(23) 1_555 . 1_555 n
C24 C23 H43 117.76(23) 1_555 . 1_555 n
H42 C23 H43 111.07(19) 1_555 . 1_555 n
C22 C24 C23 59.84(4) 1_555 . 1_555 n
C22 C24 H40 116.92(12) 1_555 . 1_555 n
C22 C24 H41 118.55(21) 1_555 . 1_555 n
C23 C24 H40 117.25(12) 1_555 . 1_555 n
C23 C24 H41 120.92(20) 1_555 . 1_555 n
H40 C24 H41 113.36(10) 1_555 . 1_555 n
C5 C25 N21 124.55(27) 1_555 . 1_555 n
C5 C25 H44 114.51(23) 1_555 . 1_555 n
N21 C25 H44 120.61(24) 1_555 . 1_555 n

loop_
_geom_bond_atom_site_label_1
_geom_bond_atom_site_label_2
_geom_bond_distance
_geom_bond_site_symmetry_1
_geom_bond_site_symmetry_2
_geom_bond_publ_flag
Cl1 H32 2.170(6) . 1_655 n
O2 C4 1.2127(8) . 1_555 n
O3 C4 1.3188(8) . 1_555 n
O3 H26 0.8600(4) . 1_555 n
C4 O2 1.2127(8) . 1_555 n
C4 O3 1.3188(8) . 1_555 n
C4 C5 1.4784(8) . 1_555 n
C5 C4 1.4784(8) . 1_555 n
C5 C6 1.4398(8) . 1_555 n
C5 C25 1.3709(8) . 1_555 n
C6 C5 1.4398(8) . 1_555 n
C6 O7 1.2632(8) . 1_555 n
C6 C8 1.4597(8) . 1_555 n
O7 C6 1.2632(8) . 1_555 n
C8 C6 1.4597(8) . 1_555 n
C8 C9 1.4106(8) . 1_555 n
C8 C20 1.4072(8) . 1_555 n
C9 C8 1.4106(8) . 1_555 n
C9 C10 1.3568(8) . 1_555 n
C9 H27 0.9599(4) . 1_555 n
C10 C9 1.3568(8) . 1_555 n
C10 F11 1.3562(8) . 1_555 n
C10 C12 1.4194(8) . 1_555 n
F11 C10 1.3562(8) . 1_555 n
C12 C10 1.4194(8) . 1_555 n
C12 N13 1.4066(8) . 1_555 n
C12 C19 1.3860(8) . 1_555 n
N13 C12 1.4066(8) . 1_555 n
N13 C14 1.4632(8) . 1_555 n
N13 C18 1.4742(8) . 1_555 n
C14 N13 1.4632(8) . 1_555 n
C14 C15 1.5185(8) . 1_555 n
C14 H28 0.9600(4) . 1_555 n
C14 H29 0.9600(4) . 1_555 n
C15 C14 1.5185(8) . 1_555 n
C15 N16 1.4931(8) . 1_555 n
C15 H30 0.9600(4) . 1_555 n
C15 H31 0.9600(4) . 1_555 n
N16 C15 1.4931(8) . 1_555 n
N16 C17 1.4864(8) . 1_555 n
N16 H32 0.8800(4) . 1_555 n
N16 H33 0.8800(4) . 1_555 n
C17 N16 1.4864(8) . 1_555 n
C17 C18 1.5069(8) . 1_555 n
C17 H34 0.9600(4) . 1_555 n
C17 H35 0.9600(4) . 1_555 n
C18 N13 1.4742(8) . 1_555 n
C18 C17 1.5069(8) . 1_555 n
C18 H36 0.9600(4) . 1_555 n
C18 H37 0.9600(4) . 1_555 n
C19 C12 1.3860(8) . 1_555 n
C19 C20 1.4093(8) . 1_555 n
C19 H38 0.9600(4) . 1_555 n
C20 C8 1.4072(8) . 1_555 n
C20 C19 1.4093(8) . 1_555 n
C20 N21 1.4017(8) . 1_555 n
N21 C20 1.4017(8) . 1_555 n
N21 C22 1.4713(8) . 1_555 n
N21 C25 1.3396(8) . 1_555 n
C22 N21 1.4713(8) . 1_555 n
C22 C23 1.4948(8) . 1_555 n
C22 C24 1.4905(8) . 1_555 n
C22 H39 0.9600(4) . 1_555 n
C23 C22 1.4948(8) . 1_555 n
C23 C24 1.5064(8) . 1_555 n
C23 H42 0.9600(4) . 1_555 n
C23 H43 0.9600(4) . 1_555 n
C24 C22 1.4905(8) . 1_555 n
C24 C23 1.5064(8) . 1_555 n
C24 H40 0.9599(4) . 1_555 n
C24 H41 0.9600(4) . 1_555 n
C25 C5 1.3709(8) . 1_555 n
C25 N21 1.3396(8) . 1_555 n
C25 H44 0.9600(4) . 1_555 n
H26 O3 0.8600(4) . 1_555 n
H27 C9 0.9599(4) . 1_555 n
H28 C14 0.9600(4) . 1_555 n
H28 H29 1.5552(23) . 1_555 n
H29 C14 0.9600(4) . 1_555 n
H29 H28 1.5552(23) . 1_555 n
H30 C15 0.9600(4) . 1_555 n
H31 C15 0.9600(4) . 1_555 n
H32 Cl1 2.170(6) . 1_455 n
H32 N16 0.8800(4) . 1_555 n
H32 H33 1.3413(24) . 1_555 n
H33 N16 0.8800(4) . 1_555 n
H33 H32 1.3413(24) . 1_555 n
H34 C17 0.9600(4) . 1_555 n
H34 H35 1.5568(23) . 1_555 n
H35 C17 0.9600(4) . 1_555 n
H35 H34 1.5568(23) . 1_555 n
H36 C18 0.9600(4) . 1_555 n
H36 H37 1.4594(26) . 1_555 n
H37 C18 0.9600(4) . 1_555 n
H37 H36 1.4594(26) . 1_555 n
H38 C19 0.9600(4) . 1_555 n
H39 C22 0.9600(4) . 1_555 n
H40 C24 0.9599(4) . 1_555 n
H41 C24 0.9600(4) . 1_555 n
H42 C23 0.9600(4) . 1_555 n
H43 C23 0.9600(4) . 1_555 n
H44 C25 0.9600(4) . 1_555 n

loop_
_gsas_i100_meas
50.82
0.06
100.00
52.41
0.09
5.41
7.28
6.56
35.26
11.07
0.73
2.17
1.99
9.98
3.18
42.82
7.34
2.25
17.49
27.68
1.64
2.85
0.73
1.52
3.06
38.16
0.75
2.51
1.12
21.85
0.08
0.00
5.22
5.84
0.00
47.30
16.56
0.01
59.60
1.90
12.44
0.02
2.11
70.33
18.83
7.13
47.19
28.09
0.15
0.00
3.17
7.08
4.65
7.67
3.21
3.00
12.67
0.77
1.11
0.07
0.43
0.00
2.82
2.64
16.66
2.63
11.50
4.68
6.46
6.39
0.04
0.18
0.75
1.03
1.34
5.71
1.09
0.56
1.54
0.21
15.66
0.50
0.00
1.19
8.28
7.56
1.15
0.01
0.22
1.53
0.00
0.02
0.05
0.36
1.86
2.94
0.12
0.20
0.09
2.52
0.07
6.69
0.09
0.47
0.09
0.00
0.96
5.28
0.04
0.00
0.60
1.44
0.84
0.04
0.12
0.06
0.26
0.00
1.55
0.00
1.53
0.78
2.28
0.03
0.22
0.10
0.70
0.01
1.05
0.04
0.02
2.79
0.75
0.96
0.10
0.15
0.47
1.49
0.01
2.93
1.88
1.66
0.36
0.27
2.29
0.04
1.86
0.67
0.03
1.32
2.79
0.73
0.66
3.33
0.77
0.00
1.72
5.52
0.38
6.49
1.41
0.68
0.64
0.01
0.18
1.35
1.19
0.00
0.05
1.39
0.64
0.16
0.88
1.84
0.01
0.47
0.02
0.23
0.17
0.60
0.01
0.07
0.28
1.87
0.00
0.27
0.84
3.13
4.70
0.13
0.02
0.54
0.35
0.24
0.69
0.21
0.10
0.14
1.09
2.41
0.17
0.84
0.54
1.84
0.59
1.20
0.77
0.14
0.07
0.24
0.15
0.54
1.31
0.21
0.66
0.02
1.07
0.93
1.00
0.03
0.06
0.12
0.73
1.53
0.07
2.42
0.10
0.43
0.06
0.25
0.05
0.06
0.10
0.72
7.87
2.25
0.85
0.01
0.15
0.00
0.00
1.35
0.86
0.66
4.50
0.24
0.26
0.44
3.01
1.37
0.39
2.73
0.49
0.39
0.09
0.96
1.58
0.44
0.00
0.01
0.36
0.39
1.79
0.02
0.21
0.10
0.63
0.61
0.01
0.22
0.06
0.15
0.05
0.92
0.55
0.27
0.03
0.20
0.38
2.05
0.00
1.84
1.07
0.08
0.16
1.50
0.05
0.01
0.99
0.07
0.04
1.13
0.00
0.08
0.20
0.04
0.10
0.34
1.40
0.48
0.31
0.08
0.03
0.46
0.21
0.00
0.12
0.02
0.00
0.03
0.02
0.35
1.86
0.06
0.10
0.08
0.03
0.29
0.09
0.02
0.14
0.00
0.03
0.14
0.27
0.29
0.00
0.06
0.43
0.90
4.50
0.76
0.34
1.09
0.00
0.24
0.03
0.10
0.51
0.11
0.45
0.00
1.03
0.01
0.05
0.34
0.45
0.23
0.00
0.14
0.19
0.00
0.01
4.08
1.17
0.30
0.24
0.53
0.04
0.75
0.10
0.93
0.01
0.06
0.21
2.09
0.44
0.31
2.14
0.01
0.32
0.69
0.18
1.14
0.10
0.10
0.05
0.14
0.03
0.43
0.16
2.69
1.82
0.29
0.99
0.03
0.07
0.15
0.24
0.04
2.60
0.02
0.47
0.07
0.01
0.11
0.01
0.18
0.41
0.28
0.23
0.10
0.04
0.12
0.07
0.07
0.11
0.00
0.03
0.08
0.29
0.20
0.05
0.15
0.01
0.49
0.58
0.22
0.02
0.01
0.00
0.02
0.12
0.19
0.17
0.02
0.54
0.00
0.19
0.00
0.08
0.23
2.07
0.07
0.00
0.05
0.01
0.02
0.00
0.05
0.01
0.32
0.03
0.00
0.33
0.02
0.31
0.12
0.00
0.06
0.01
0.37
0.02
0.00
0.05
0.49
0.00
0.00
0.09
0.01
0.00
0.06
0.07
0.01
0.07
0.22
0.24
0.14
0.23
0.05
0.45
0.01
0.54
0.08
0.60
0.00
0.11
0.01
0.09
0.24
0.54
0.13
0.20
0.05
0.34
0.06
0.06
0.77
0.03
0.06
0.29
1.36
0.02
0.55
0.06
0.16
0.53
0.51
0.06
0.01
0.51
0.05
1.20
0.03
0.04
0.00
0.50
0.02
0.61
0.18
0.04
0.05
0.18
0.00
0.12
0.00
0.02
0.00
0.12
0.06
0.04
0.30
0.28
0.01
0.52
0.14
0.20
0.02
0.09
0.16
1.10
0.00
0.24
0.29
0.01
0.18
0.82
0.39
0.00
0.48
0.03
0.02
0.21
0.09
0.46
0.12
0.12
0.24
0.01
0.15
0.01
0.66
0.08
0.50
0.22
0.07
0.00
0.25
0.01
0.00
0.13
0.01
0.01
0.42
0.61
0.11
0.22
0.70
0.71
0.20
0.04
0.03
0.27
0.06
0.05
0.45
0.00
0.00
0.01
0.14
0.28
0.08
0.00
0.02
0.26
0.01
0.22
0.00
0.10
0.27
0.36
0.01
0.04
0.02
0.33
0.00
0.29
0.00
0.23
0.02
0.09
0.01
0.07
0.00
0.01
0.22
0.14
0.13
0.09
0.17
0.04
0.00
0.12
0.03
0.01
0.01
0.12
0.52
0.58
0.00
0.00
0.07
0.09
0.00
0.25
0.00
0.02
0.45
0.01
0.08
0.28
0.03
0.00
0.00
0.07
0.16
0.07
0.09
0.34
0.00
0.06
0.51
0.15
0.17
0.01
0.24
0.20
0.01
0.16
0.12
0.15
0.01
0.38
0.00
0.02
0.29
0.00
0.03
0.02
0.38
0.01
0.00
0.04
0.03
0.05
0.03
0.25
0.03
0.01
0.03
0.05
0.02
0.09
0.01
0.03
0.01
0.00
0.18
0.14
0.01
0.00
0.02
0.07
0.00
0.03
0.03
0.00
0.00
0.02
0.09
0.03
0.00
0.08
0.04
0.13
0.00
0.01
0.00
0.35
0.01
0.02
0.16
0.03
0.11
0.58
0.00
0.00
0.25
0.01
0.03
0.01
0.00
0.02
0.02
0.00
0.00
0.12
0.02
0.06
0.06
0.23
0.00
0.15
0.00
0.44
0.00
0.00
0.02
0.45
0.09
0.22
0.45
0.01
0.28
0.00
0.09
0.00
0.00
0.04
0.00
0.10
0.00
0.22
0.04
0.01
0.01
0.05
0.03
0.01
0.07
0.03
0.00
0.00
0.06
0.04
0.02
0.00
0.01
0.01
0.00
0.40
0.01
0.18
0.12
0.01
0.06
0.81
0.00
0.10
0.03
0.05
0.22
0.00
0.08
0.21
0.10
0.09
0.04
0.56
0.00
0.07
0.16
0.00
0.12
0.03
0.05
0.00
0.01
0.03
0.04
0.00
0.01
0.03
0.05
0.03
0.09
0.11
0.14
0.04
0.32
0.02
0.02
0.07
0.00
0.02
0.24
0.17
0.02
0.11
0.32
0.00
0.11
0.02
0.23
0.01
0.22
0.42
0.01
0.29
0.22
0.03
0.00
0.02
0.05
0.04
0.03
0.14
0.14
0.07
0.01
0.02
0.10
0.02
0.01
0.12
0.09
0.12
0.40
0.00
0.00
0.06
0.16
0.33
0.29
0.01
0.01
0.00
0.06
0.18
0.01
0.03
0.07
0.12
0.27
0.01
0.02
0.10
0.51
0.00
0.36
0.12
0.05
0.32
0.47
0.01
0.01
0.13
0.01
0.03
0.01
0.06
0.30
0.56
0.03
0.20
0.17
0.07
0.07
0.01
0.01
0.03
0.04
0.01
0.02
0.12
0.00
0.32
0.00
0.06
0.00
0.00
0.06
0.01
0.00
0.08
0.03
0.19
0.03
0.00
0.05
0.02
0.01
0.02
0.07
0.01
0.08
0.17
0.14
0.03
0.08
0.01
0.12
0.08
0.03
0.08
0.04
0.09
0.30
0.03
0.13
0.00
0.01
0.06
0.17
0.04
0.00
0.00
0.03
0.02
0.00
0.08
0.07
0.06
0.08
0.03
0.11
0.01
0.10
0.07
0.09
0.00
0.00
0.01
0.00
0.18
0.03
0.03
0.02
0.07
0.05
0.07
0.00
0.01
0.03
0.04
0.03
0.02
0.19
0.12
0.00
0.01
0.04
0.24
0.12
0.02
0.03
0.41
0.13
0.01
0.26
0.06
0.24
0.02
0.02
0.00
0.03
0.24
0.02
0.00
0.00
0.01
0.04
0.02
0.03
0.06
0.17
0.16
0.12
0.05
0.65
0.05
0.01
0.02
0.01
0.19
0.03
0.38
0.08
0.13
0.39
0.03
0.04
0.05
0.46
0.00
0.00
0.05
0.04
0.06
0.00
0.15
0.08
0.14
0.01
0.00
0.18
0.10
0.01
0.01
0.01
0.30
0.07
0.04
0.02
0.00
0.26
0.25
0.34
0.01
0.04
0.04
0.02
0.04
0.18
0.16
0.14
0.05
0.02
0.08
0.06
0.01
0.02
0.00
0.19
0.22
0.00
0.00
0.05
0.02
0.01
0.00
0.02
0.00
0.05
0.01
0.09
0.15
0.30
0.04
0.04
0.00
0.00
0.01
0.10
0.02
0.00
0.00
0.25
0.02
0.08
0.00
0.00
0.12
0.06
0.03
0.02
0.16
0.01
0.00
0.08
0.06
0.04
0.07
0.01
0.06
0.09
0.10
0.08
0.02
0.03
0.22
0.07
0.01
0.03
0.10
0.01
0.00
0.01
0.00
0.00
0.09
0.10
0.12
0.08
0.11
0.04
0.04
0.18
0.01
0.04
0.01
0.01
0.74
0.01
0.00
0.01
0.40
0.62
0.18
0.03
0.02
0.01
0.28
0.00
0.10
0.16
0.01
0.00
0.03
0.09
0.38
0.13
0.02
0.09
0.01
0.00
0.00
0.00
0.06
0.00
0.08
0.19
0.14
0.10
0.05
0.06
0.32
0.26
0.00
0.05
0.00
0.02
0.00
0.04
0.17
0.00
0.01
0.00
0.02
0.00
0.79
0.47
0.01
0.01
0.17
0.14
0.03
0.08
0.01
0.01
0.58
0.01
0.07
0.03
0.03
0.03
0.00
0.02
0.03
0.16
0.15
0.00
0.02
0.20
0.18
0.06
0.11
0.01
0.04
0.14
0.00
0.08
0.41
0.00
0.38
0.00
0.04
0.07
0.08
0.00
0.11
0.00
0.02
0.06
0.00
0.08
0.00
0.02
0.00
0.05
0.00
0.00
0.00
0.00
0.16
0.00
0.03
0.36
0.01
0.00
0.12
0.01
0.26
0.00
0.07
0.07
0.03
0.26
0.00
0.01
0.00
0.15
0.13
0.10
0.00
0.06
0.00
0.06
0.01
0.06
0.07
0.30
0.01
0.03
0.15
0.01
0.07
0.14
0.29
0.06
0.00
0.04
0.01
0.05
0.11
0.03
0.00
0.01
0.20
0.01
0.01
0.00
0.00
0.00
0.08
0.19
0.02
0.07
0.01
0.01
0.03
0.00
0.00
0.05
0.20
0.09
0.05
0.12
0.05
0.00
0.15
0.03
0.01
0.01
0.05
0.01
0.06
0.09
0.21
0.11
0.09
0.34
0.01
0.01
0.00
0.03
0.00
0.01
0.00
0.01
0.00
0.00
0.03
0.08
0.01
0.25
0.02
0.00
0.00
0.01
0.02
0.09
0.00
0.01
0.00
0.07
0.11
0.00
0.05
0.01
0.04
0.01
0.01
0.04
0.05
0.01
0.17
0.02
0.00
0.00
0.10
0.01
0.00
0.14
0.00
0.04
0.03
0.04
0.00
0.01
0.00
0.07
0.00
0.05
0.05
0.00
0.01
0.01
0.01
0.02
0.02
0.00
0.01
0.00
0.01
0.04
0.03
0.15
0.01
0.10
0.02
0.22
0.19
0.05
0.02
0.00
0.01
0.03
0.04
0.14
0.04
0.02
0.00
0.14
0.00
0.13
0.16
0.06
0.04
0.08
0.02
0.02
0.00
0.25
0.07
0.01
0.04
0.03
0.11
0.01
0.01
0.00
0.07
0.00
0.03
0.03
0.02
0.00
0.00
0.06
0.04
0.01
0.00
0.32
0.09
0.09
0.15
0.04
0.00
0.00
0.07
0.01
0.02
0.01
0.02
0.02
0.03
0.01
0.02
0.01
0.00
0.13
0.01
0.00
0.01
0.00
0.00
0.00
0.09
0.01
0.01
0.13
0.02
0.00
0.00
0.00
0.01
0.01
0.09
0.29
0.03
0.00
0.04
0.03
0.01
0.01
0.00
0.03
0.00
0.06
0.02
0.15
0.02
0.07
0.05
0.01
0.02
0.12
0.25
0.00
0.00
0.02
0.03
0.23
0.13
0.03
0.00
0.02
0.00
0.01
0.01
0.07
0.11
0.00
0.03
0.11
0.07
0.04
0.04
0.06
0.17
0.04
0.00
0.00
0.00
0.01
0.03
0.16
0.06
0.03
0.00
0.00
0.02
0.05
0.01
0.05
0.00
0.00
0.01
0.11
0.07
0.00
0.04
0.06
0.13
0.18
0.03
0.03
0.04
0.05
0.03
0.00
0.13
0.06
0.00
0.01
0.00
0.00
0.08
0.06
0.05
0.00
0.05
0.01
0.04
0.00
0.01
0.04
0.03
0.09
0.09
0.00
0.14
0.02
0.01
0.07
0.08
0.05
0.00
0.08
0.06
0.01
0.05
0.04
0.01
0.02
0.02
0.00
0.04
0.00
0.03
0.02
0.01
0.05
0.00
0.05
0.00
0.02
0.07
0.01
0.00
0.08
0.01
0.04
0.05
0.01
0.00
0.09
0.00
0.01
0.00
0.00
0.00
0.06
0.04
0.07
0.06
0.00
0.00
0.00
0.00
0.11
0.00
0.03
0.00
0.00
0.03
0.05
0.04
0.00
0.00
0.01
0.01
0.09
0.00
0.05
0.00
0.11
0.00
0.00
0.00
